data_8000321
loop_
_publ_author_name
'Shafikov, Marsel Z.'
'Daniels, Ruth'
'Kozhevnikov, Valery N.'

_publ_section_title
;
 Unusually Fast Phosphorescence from Ir(III) Complexes via Dinuclear
 Molecular Design.
;
_journal_name_full 'The journal of physical chemistry letters'
_journal_page_first 7015
_journal_page_last 7024
_journal_paper_doi 10.1021/acs.jpclett.9b03002
_journal_year 2019
_chemical_formula_moiety 'C60 H56 Cl Ir N6'
_chemical_formula_sum 'C60 H56 Cl Ir N6'
_chemical_formula_weight 1088.75
_space_group_crystal_system triclinic
_space_group_IT_number 2
_space_group_name_Hall '-P 1'
_space_group_name_H-M_alt 'P -1'
_atom_sites_solution_hydrogens geom
_atom_sites_solution_primary dual
_audit_creation_date 2017-04-13
_audit_creation_method
;
Olex2 1.2-alpha
(compiled 2017.03.28 svn.r3405 for OlexSys, GUI svn.r5335)
;
_cell_angle_alpha 75.089(2)
_cell_angle_beta 68.707(3)
_cell_angle_gamma 78.676(2)
_cell_formula_units_Z 4
_cell_length_a 15.7708(4)
_cell_length_b 18.1452(5)
_cell_length_c 20.4160(6)
_cell_measurement_reflns_used 31499
_cell_measurement_temperature 123.00(19)
_cell_measurement_theta_max 73.9750
_cell_measurement_theta_min 2.4510
_cell_volume 5225.7(3)
_computing_cell_refinement 'CrysAlisPro 1.171.38.42b (Rigaku OD, 2015)'
_computing_data_collection 'CrysAlisPro 1.171.38.42b (Rigaku OD, 2015)'
_computing_data_reduction 'CrysAlisPro 1.171.38.42b (Rigaku OD, 2015)'
_computing_molecular_graphics 'Olex2 (Dolomanov et al., 2009)'
_computing_publication_material 'Olex2 (Dolomanov et al., 2009)'
_computing_structure_refinement 'ShelXL (Sheldrick, 2015)'
_computing_structure_solution 'ShelXT (Sheldrick, 2015)'
_diffrn_ambient_environment N~2~
_diffrn_ambient_temperature 123.00(19)
_diffrn_detector 'CCD plate'
_diffrn_detector_area_resol_mean 4.1818
_diffrn_detector_type TitanS2
_diffrn_measured_fraction_theta_full 0.990
_diffrn_measured_fraction_theta_max 0.958
_diffrn_measurement_details
;
List of Runs (angles in degrees, time in seconds):

  # Type    Start    End  Width  t~exp~   \w     \q     \k     \f   Frames
--------------------------------------------------------------------------
  1  \w   -130.00 -34.00   1.00    7.50    --  -43.39 178.00 150.00   96
  2  \w    -26.00  69.00   1.00    7.50    --   43.39 -57.00   0.00   95
  3  \w     18.00 113.00   1.00    7.50    --   43.39  57.00 150.00   95
  4  \w     30.00 136.00   1.00   30.00    --  104.50 -77.00 -60.00  106
  5  \w     31.00  91.00   1.00   30.00    --  104.50 -30.00 -90.00   60
  6  \w     31.00  91.00   1.00   30.00    --  104.50 -30.00 120.00   60
  7  \w     31.00 121.00   1.00   30.00    --  104.50-125.00 -30.00   90
  8  \w     80.00 175.00   1.00   30.00    --  104.50  45.00 150.00   95
  9  \w     30.00 136.00   1.00   30.00    --  104.50 -77.00  90.00  106
 10  \w     34.00  98.00   1.00   30.00    --  104.50 -45.00-180.00   64
 11  \w     26.00 144.00   1.00   30.00    --  104.50 -15.00 -30.00  118
 12  \w     18.00 113.00   1.00    7.50    --   43.39  57.00  90.00   95
 13  \w     12.00 118.00   1.00    7.50    --   43.39  77.00 -30.00  106
 14  \w     18.00 113.00   1.00    7.50    --   43.39  57.00-120.00   95
 15  \w     78.00 174.00   1.00   30.00    --  104.50  61.00 -90.00   96
 16  \w     80.00 175.00   1.00   30.00    --  104.50  45.00 -30.00   95
 17  \w     78.00 145.00   1.00   30.00    --  104.50  61.00-150.00   67
 18  \w     78.00 178.00   1.00   30.00    --  104.50  30.00  60.00  100
;
_diffrn_measurement_device 'four-circle diffractometer'
_diffrn_measurement_device_type 'GV1000, TitanS2'
_diffrn_measurement_method '\w scans'
_diffrn_orient_matrix_type 'CrysAlisPro convention (1999,Acta A55,543-557)'
_diffrn_orient_matrix_UB_11 -0.0503269000
_diffrn_orient_matrix_UB_12 -0.0161627000
_diffrn_orient_matrix_UB_13 -0.0460169000
_diffrn_orient_matrix_UB_21 -0.0763081000
_diffrn_orient_matrix_UB_22 -0.0314002000
_diffrn_orient_matrix_UB_23 0.0687323000
_diffrn_orient_matrix_UB_31 -0.0527394000
_diffrn_orient_matrix_UB_32 0.0810830000
_diffrn_orient_matrix_UB_33 -0.0009263000
_diffrn_radiation_monochromator mirror
_diffrn_radiation_probe x-ray
_diffrn_radiation_type CuK\a
_diffrn_radiation_wavelength 1.54184
_diffrn_reflns_av_R_equivalents 0.0733
_diffrn_reflns_av_unetI/netI 0.0640
_diffrn_reflns_Laue_measured_fraction_full 0.990
_diffrn_reflns_Laue_measured_fraction_max 0.958
_diffrn_reflns_limit_h_max 19
_diffrn_reflns_limit_h_min -19
_diffrn_reflns_limit_k_max 22
_diffrn_reflns_limit_k_min -21
_diffrn_reflns_limit_l_max 25
_diffrn_reflns_limit_l_min -25
_diffrn_reflns_number 56260
_diffrn_reflns_point_group_measured_fraction_full 0.990
_diffrn_reflns_point_group_measured_fraction_max 0.958
_diffrn_reflns_theta_full 67.684
_diffrn_reflns_theta_max 74.066
_diffrn_reflns_theta_min 2.372
_diffrn_source 'gradient vaccum rotating-anode X-ray tube'
_diffrn_source_type 'GV1000 (Cu) X-ray Source'
_exptl_absorpt_coefficient_mu 5.749
_exptl_absorpt_correction_T_max 0.962
_exptl_absorpt_correction_T_min 0.831
_exptl_absorpt_correction_type gaussian
_exptl_absorpt_process_details
;
CrysAlisPro 1.171.38.42b (Rigaku Oxford Diffraction, 2015)
Numerical absorption correction based on gaussian integration over
			a multifaceted crystal model
Empirical absorption correction using spherical harmonics,
 implemented in SCALE3 ABSPACK scaling algorithm.
;
_exptl_crystal_colour 'clear orange'
_exptl_crystal_colour_lustre clear
_exptl_crystal_colour_primary orange
_exptl_crystal_density_diffrn 1.384
_exptl_crystal_description prism
_exptl_crystal_F_000 2208
_exptl_crystal_size_max 0.183
_exptl_crystal_size_mid 0.089
_exptl_crystal_size_min 0.028
_refine_diff_density_max 1.947
_refine_diff_density_min -1.939
_refine_diff_density_rms 0.101
_refine_ls_extinction_method none
_refine_ls_goodness_of_fit_ref 1.038
_refine_ls_hydrogen_treatment constr
_refine_ls_matrix_type full
_refine_ls_number_parameters 1299
_refine_ls_number_reflns 20352
_refine_ls_number_restraints 123
_refine_ls_restrained_S_all 1.037
_refine_ls_R_factor_all 0.0421
_refine_ls_R_factor_gt 0.0364
_refine_ls_shift/su_max 0.003
_refine_ls_shift/su_mean 0.000
_refine_ls_structure_factor_coef Fsqd
_refine_ls_weighting_details 'w=1/[\s^2^(Fo^2^)+(0.0533P)^2^+0.2709P] where P=(Fo^2^+2Fc^2^)/3'
_refine_ls_weighting_scheme calc
_refine_ls_wR_factor_gt 0.0941
_refine_ls_wR_factor_ref 0.0985
_reflns_Friedel_coverage 0.000
_reflns_number_gt 17799
_reflns_number_total 20352
_reflns_threshold_expression 'I > 2\s(I)'
_cod_data_source_file jz9b03002_si_003.cif
_cod_data_source_block q047
_cod_database_code 8000321
_shelx_shelxl_version_number 2016/6
_chemical_oxdiff_formula 'C60 H56 Cl Ir N6'
_chemical_oxdiff_usercomment Yersin_Shafikov_RED-280
_shelx_space_group_comment
;
The symmetry employed for this shelxl refinement is uniquely defined
by the following loop, which should always be used as a source of
symmetry information in preference to the above space-group names.
They are only intended as comments.
;
_reflns_odcompleteness_completeness 99.13
_reflns_odcompleteness_iscentric 1
_reflns_odcompleteness_theta 66.97
_olex2_refinement_description
;
1. Fixed Uiso
 At 1.2 times of:
  All C(H) groups
 At 1.5 times of:
  All C(H,H,H) groups
2. Restrained distances
 C16-C17 \\sim C16-C18 \\sim C16-C19 \\sim C16-C17A \\sim C16-C18A \\sim
C16-C19A
 with sigma of 0.01
3. Uiso/Uaniso restraints and constraints
C45 \\sim C46 \\sim C48 \\sim C47 \\sim C46A \\sim C47A \\sim C48A: within 1.7A
with sigma of 0.005 and sigma for terminal atoms of 0.005
C16 \\sim C18 \\sim C19A \\sim C17A \\sim C17 \\sim C19 \\sim C18A: within 1.7A
with sigma of 0.001 and sigma for terminal atoms of 0.001
4. Others
 Sof(C46A)=Sof(H46D)=Sof(H46E)=Sof(H46F)=Sof(C47A)=Sof(H47D)=Sof(H47E)=
 Sof(H47F)=Sof(C48A)=Sof(H48D)=Sof(H48E)=Sof(H48F)=1-FVAR(1)
 Sof(C46)=Sof(H46A)=Sof(H46B)=Sof(H46C)=Sof(C48)=Sof(H48A)=Sof(H48B)=Sof(H48C)=
 Sof(C47)=Sof(H47A)=Sof(H47B)=Sof(H47C)=FVAR(1)
 Sof(C19A)=Sof(H19A)=Sof(H19B)=Sof(H19C)=Sof(C17A)=Sof(H17A)=Sof(H17B)=
 Sof(H17C)=Sof(C18A)=Sof(H18D)=Sof(H18E)=Sof(H18F)=1-FVAR(2)
 Sof(C18)=Sof(H18A)=Sof(H18B)=Sof(H18C)=Sof(C17)=Sof(H17D)=Sof(H17E)=Sof(H17F)=
 Sof(C19)=Sof(H19D)=Sof(H19E)=Sof(H19F)=FVAR(2)
5.a Me refined with riding coordinates:
 C18(H18A,H18B,H18C), C19A(H19A,H19B,H19C), C17A(H17A,H17B,H17C), C17(H17D,
 H17E,H17F), C19(H19D,H19E,H19F), C18A(H18D,H18E,H18F)
5.b Aromatic/amide H refined with riding coordinates:
 C12(H12), C42(H42), C75(H75), C68(H68), C8(H8), C44(H44), C27(H27), C30(H30),
 C72(H72), C28(H28), C4(H4), C74(H74), C57(H57), C65(H65), C32(H32), C24(H24),
 C60(H60), C5(H5), C21(H21), C20(H20), C29(H29), C80(H80), C64(H64), C101(H101),
  C50(H50), C15(H15), C103(H103), C14(H14), C36(H36), C92(H92), C114(H114),
 C35(H35), C81(H81), C54(H54), C59(H59), C111(H111), C113(H113), C90(H90),
 C58(H58), C87(H87), C34(H34), C116(H116), C84(H84), C93(H93), C53(H53),
 C33(H33), C112(H112), C52(H52), C96(H96), C51(H51), C89(H89), C118(H118),
 C88(H88), C120(H120), C94(H94), C95(H95), C117(H117), C119(H119)
5.c Idealised Me refined as rotating group:
 C23(H23A,H23B,H23C), C83(H83A,H83B,H83C), C82(H82A,H82B,H82C), C61(H61A,H61B,
 H61C), C77(H77A,H77B,H77C), C105(H10A,H10B,H10C), C46(H46A,H46B,H46C),
 C79(H79A,H79B,H79C), C107(H10D,H10E,H10F), C22(H22A,H22B,H22C), C106(H10G,H10H,
 H10I), C78(H78A,H78B,H78C), C48(H48A,H48B,H48C), C1(H1A,H1B,H1C), C47(H47A,
 H47B,H47C), C46A(H46D,H46E,H46F), C47A(H47D,H47E,H47F), C48A(H48D,H48E,H48F)
;
_olex2_date_sample_data_collection 2017-04-11
_olex2_date_sample_submission 2017-04-11
_olex2_diffrn_ambient_temperature_device 'Oxford Cryosystems CryoStream 700'
_olex2_exptl_crystal_mounting_method 'The crystal was mounted on a Lindemann tube oil'
_olex2_submission_original_sample_id RED-280
_olex2_submission_special_instructions 'No special instructions were received'
_oxdiff_exptl_absorpt_empirical_details
;
Empirical correction (ABSPACK) includes:
- Absorption correction using spherical harmonics
- Frame scaling
;
_oxdiff_exptl_absorpt_empirical_full_max 2.958
_oxdiff_exptl_absorpt_empirical_full_min 0.574

loop_
_space_group_symop_operation_xyz
'x, y, z'
'-x, -y, -z'

loop_
_atom_site_label
_atom_site_type_symbol
_atom_site_fract_x
_atom_site_fract_y
_atom_site_fract_z
_atom_site_U_iso_or_equiv
_atom_site_adp_type
_atom_site_occupancy
_atom_site_site_symmetry_order
_atom_site_calc_flag
_atom_site_refinement_flags_posn
_atom_site_refinement_flags_adp
_atom_site_refinement_flags_occupancy
_atom_site_disorder_assembly
_atom_site_disorder_group
Ir1 Ir 0.72749(2) 0.17544(2) 0.57322(2) 0.02405(5) Uani 1 1 d . . . . .
Ir2 Ir 0.79930(2) 0.64544(2) 0.13054(2) 0.03198(5) Uani 1 1 d . . . . .
Cl1 Cl 0.61515(6) 0.09609(5) 0.66821(4) 0.03880(19) Uani 1 1 d . . . . .
Cl2 Cl 0.96340(7) 0.59762(8) 0.11180(6) 0.0595(3) Uani 1 1 d . . . . .
N5 N 0.63660(17) 0.27340(16) 0.58470(14) 0.0264(5) Uani 1 1 d . . . . .
N3 N 0.83029(18) 0.09208(16) 0.58962(14) 0.0270(5) Uani 1 1 d . . . . .
N2 N 0.70388(19) 0.13964(17) 0.48927(15) 0.0293(6) Uani 1 1 d . . . . .
N6 N 0.58851(18) 0.37837(16) 0.63003(15) 0.0288(5) Uani 1 1 d . . . . .
N8 N 0.78068(19) 0.68156(19) 0.22847(15) 0.0338(6) Uani 1 1 d . . . . .
N4 N 0.94047(18) 0.04773(16) 0.63917(14) 0.0282(5) Uani 1 1 d . . . . .
N1 N 0.6304(2) 0.07360(18) 0.44229(16) 0.0338(6) Uani 1 1 d . . . . .
N9 N 0.8337(2) 0.7436(2) 0.05431(15) 0.0373(7) Uani 1 1 d . . . . .
N11 N 0.7635(2) 0.53544(19) 0.17238(15) 0.0350(6) Uani 1 1 d . . . . .
N10 N 0.8349(2) 0.8154(2) -0.05262(16) 0.0405(7) Uani 1 1 d . . . . .
N12 N 0.7288(2) 0.4309(2) 0.15348(17) 0.0405(7) Uani 1 1 d . . . . .
C71 C 0.6670(2) 0.6929(2) 0.15558(17) 0.0290(7) Uani 1 1 d . . . . .
C40 C 0.7222(2) 0.2845(2) 0.65783(17) 0.0287(6) Uani 1 1 d . . . . .
N7 N 0.8261(2) 0.6976(2) 0.32267(17) 0.0414(8) Uani 1 1 d . . . . .
C55 C 0.5650(2) 0.31194(19) 0.56147(18) 0.0290(6) Uani 1 1 d . . . . .
C11 C 0.8138(2) 0.23466(19) 0.48516(17) 0.0267(6) Uani 1 1 d . . . . .
C31 C 1.0032(2) 0.0429(2) 0.67702(18) 0.0306(7) Uani 1 1 d . . . . .
C12 C 0.8651(2) 0.29093(19) 0.48329(17) 0.0275(6) Uani 1 1 d . . . . .
H12 H 0.859959 0.302951 0.526299 0.033 Uiso 1 1 calc R . . . .
C41 C 0.6491(2) 0.3141(2) 0.62629(17) 0.0287(6) Uani 1 1 d . . . . .
C69 C 0.6960(2) 0.7166(2) 0.25743(17) 0.0297(7) Uani 1 1 d . . . . .
C42 C 0.7545(2) 0.3164(2) 0.69840(18) 0.0301(7) Uani 1 1 d . . . . .
H42 H 0.726234 0.363132 0.711148 0.036 Uiso 1 1 calc R . . . .
C56 C 0.5331(2) 0.3783(2) 0.59048(18) 0.0302(7) Uani 1 1 d . . . . .
C26 C 0.9373(2) -0.0072(2) 0.60442(17) 0.0291(7) Uani 1 1 d . . . . .
C25 C 0.8679(2) 0.02055(19) 0.57399(16) 0.0275(6) Uani 1 1 d . . . . .
C75 C 0.5437(2) 0.7599(2) 0.23991(17) 0.0318(7) Uani 1 1 d . . . . .
H75 H 0.521425 0.777909 0.282502 0.038 Uiso 1 1 calc R . . . .
C68 C 0.6747(2) 0.7442(2) 0.31983(17) 0.0324(7) Uani 1 1 d . . . . .
H68 H 0.616867 0.768937 0.339897 0.039 Uiso 1 1 calc R . . . .
C8 C 0.7535(2) 0.1454(2) 0.36373(18) 0.0312(7) Uani 1 1 d . . . . .
H8 H 0.793229 0.161592 0.317717 0.037 Uiso 1 1 calc R . . . .
C7 C 0.6861(2) 0.0995(2) 0.37485(18) 0.0304(7) Uani 1 1 d . . . . .
C43 C 0.8297(2) 0.2781(2) 0.72010(18) 0.0310(7) Uani 1 1 d . . . . .
C70 C 0.6319(2) 0.7235(2) 0.21896(17) 0.0299(7) Uani 1 1 d . . . . .
C39 C 0.7648(2) 0.2148(2) 0.63745(17) 0.0287(6) Uani 1 1 d . . . . .
C9 C 0.7604(2) 0.16638(19) 0.42167(17) 0.0276(6) Uani 1 1 d . . . . .
C10 C 0.8216(2) 0.21875(19) 0.41930(17) 0.0266(6) Uani 1 1 d . . . . .
C99 C 0.7913(2) 0.6198(2) 0.04633(18) 0.0337(7) Uani 1 1 d . . . . .
C44 C 0.8712(2) 0.2079(2) 0.70022(18) 0.0321(7) Uani 1 1 d . . . . .
H44 H 0.920383 0.181928 0.714863 0.039 Uiso 1 1 calc R . . . .
C6 C 0.6699(2) 0.0787(2) 0.31568(18) 0.0311(7) Uani 1 1 d . . . . .
C27 C 0.9887(2) -0.0785(2) 0.59785(18) 0.0305(7) Uani 1 1 d . . . . .
H27 H 1.036597 -0.095634 0.616361 0.037 Uiso 1 1 calc R . . . .
C30 C 0.8448(2) -0.0236(2) 0.53755(17) 0.0304(7) Uani 1 1 d . . . . .
H30 H 0.798993 -0.005464 0.516896 0.037 Uiso 1 1 calc R . . . .
C73 C 0.5205(2) 0.7422(2) 0.13485(18) 0.0351(7) Uani 1 1 d . . . . .
C98 C 0.7940(3) 0.6769(2) -0.01549(18) 0.0364(8) Uani 1 1 d . . . . .
C72 C 0.6086(2) 0.7023(2) 0.11592(16) 0.0310(7) Uani 1 1 d . . . . .
H72 H 0.629014 0.681222 0.075113 0.037 Uiso 1 1 calc R . . . .
C28 C 0.9647(2) -0.1223(2) 0.56237(18) 0.0346(7) Uani 1 1 d . . . . .
H28 H 0.996633 -0.170563 0.557525 0.042 Uiso 1 1 calc R . . . .
C4 C 0.6005(3) 0.0001(2) 0.2744(2) 0.0383(8) Uani 1 1 d . . . . .
H4 H 0.565568 -0.039891 0.285065 0.046 Uiso 1 1 calc R . . . .
C49 C 0.5816(2) 0.4380(2) 0.66681(19) 0.0310(7) Uani 1 1 d . . . . .
C38 C 0.8400(2) 0.17635(19) 0.65874(16) 0.0282(6) Uani 1 1 d . . . . .
C66 C 0.7215(2) 0.7592(2) 0.41942(18) 0.0333(7) Uani 1 1 d . . . . .
C74 C 0.4877(2) 0.7702(2) 0.19854(19) 0.0347(7) Uani 1 1 d . . . . .
H74 H 0.428765 0.795540 0.212963 0.042 Uiso 1 1 calc R . . . .
C110 C 0.7203(3) 0.4165(2) 0.2260(2) 0.0401(8) Uani 1 1 d . . . . .
C3 C 0.6343(2) 0.0391(2) 0.20327(19) 0.0333(7) Uani 1 1 d . . . . .
C57 C 0.4610(2) 0.4304(2) 0.5763(2) 0.0371(8) Uani 1 1 d . . . . .
H57 H 0.440570 0.474618 0.595263 0.045 Uiso 1 1 calc R . . . .
C65 C 0.7692(2) 0.7226(2) 0.46651(19) 0.0376(8) Uani 1 1 d . . . . .
H65 H 0.819149 0.686349 0.452730 0.045 Uiso 1 1 calc R . . . .
C32 C 1.0663(3) 0.0951(2) 0.6531(2) 0.0390(8) Uani 1 1 d . . . . .
H32 H 1.067886 0.134220 0.613130 0.047 Uiso 1 1 calc R . . . .
C37 C 0.8736(2) 0.10653(19) 0.62993(17) 0.0274(6) Uani 1 1 d . . . . .
C24 C 0.6428(2) 0.0941(2) 0.49520(18) 0.0319(7) Uani 1 1 d . . . . .
H24 H 0.605404 0.075126 0.541406 0.038 Uiso 1 1 calc R . . . .
C60 C 0.5241(2) 0.2952(2) 0.51764(18) 0.0335(7) Uani 1 1 d . . . . .
H60 H 0.543677 0.250835 0.498914 0.040 Uiso 1 1 calc R . . . .
C5 C 0.6177(3) 0.0193(2) 0.32943(19) 0.0352(7) Uani 1 1 d . . . . .
H5 H 0.593991 -0.007733 0.376229 0.042 Uiso 1 1 calc R . . . .
C97 C 0.8214(2) 0.7455(2) -0.00774(18) 0.0370(8) Uani 1 1 d . . . . .
C62 C 0.6319(3) 0.8096(2) 0.63326(18) 0.0369(8) Uani 1 1 d . . . . .
C21 C 0.6875(3) 0.0978(2) 0.18969(19) 0.0360(8) Uani 1 1 d . . . . .
H21 H 0.711886 0.124275 0.142766 0.043 Uiso 1 1 calc R . . . .
C45 C 0.8710(3) 0.3164(2) 0.7591(2) 0.0409(7) Uani 1 1 d . U . . .
C63 C 0.6682(2) 0.7942(2) 0.55703(18) 0.0332(7) Uani 1 1 d . . . . .
C67 C 0.7418(2) 0.7338(2) 0.35143(18) 0.0348(8) Uani 1 1 d . . . . .
C20 C 0.7047(2) 0.1176(2) 0.24453(19) 0.0352(7) Uani 1 1 d . . . . .
H20 H 0.740004 0.157347 0.233824 0.042 Uiso 1 1 calc R . . . .
C29 C 0.8934(2) -0.0957(2) 0.53357(18) 0.0338(7) Uani 1 1 d . . . . .
H29 H 0.878227 -0.127360 0.511147 0.041 Uiso 1 1 calc R . . . .
C13 C 0.9237(2) 0.3295(2) 0.41914(19) 0.0326(7) Uani 1 1 d . . . . .
C109 C 0.7422(2) 0.4822(2) 0.23739(19) 0.0378(8) Uani 1 1 d . . . . .
C102 C 0.7298(3) 0.5960(2) -0.05936(19) 0.0406(9) Uani 1 1 d . . . . .
C80 C 0.6498(3) 0.8163(2) 0.44059(19) 0.0381(8) Uani 1 1 d . . . . .
H80 H 0.618991 0.843146 0.408913 0.046 Uiso 1 1 calc R . . . .
C64 C 0.7424(2) 0.7401(2) 0.53437(19) 0.0375(8) Uani 1 1 d . . . . .
H64 H 0.774904 0.714872 0.565265 0.045 Uiso 1 1 calc R . . . .
C23 C 0.6611(3) 0.0623(3) 0.0696(2) 0.0466(9) Uani 1 1 d . . . . .
H23A H 0.646426 0.116556 0.067553 0.070 Uiso 1 1 calc GR . . . .
H23B H 0.642951 0.048512 0.034679 0.070 Uiso 1 1 calc GR . . . .
H23C H 0.725892 0.048821 0.059601 0.070 Uiso 1 1 calc GR . . . .
C101 C 0.7309(3) 0.5380(2) 0.00042(19) 0.0404(8) Uani 1 1 d . . . . .
H101 H 0.711421 0.491078 0.005334 0.048 Uiso 1 1 calc R . . . .
C50 C 0.5135(3) 0.4408(2) 0.7318(2) 0.0384(8) Uani 1 1 d . . . . .
H50 H 0.472426 0.404175 0.752189 0.046 Uiso 1 1 calc R . . . .
C15 C 0.8813(2) 0.2564(2) 0.35475(18) 0.0323(7) Uani 1 1 d . . . . .
H15 H 0.886972 0.244685 0.311473 0.039 Uiso 1 1 calc R . . . .
C91 C 0.8233(3) 0.8408(2) -0.12134(19) 0.0402(9) Uani 1 1 d . . . . .
C100 C 0.7610(3) 0.5498(2) 0.05298(19) 0.0388(8) Uani 1 1 d . . . . .
C103 C 0.7642(3) 0.6647(2) -0.06776(18) 0.0388(8) Uani 1 1 d . . . . .
H103 H 0.767106 0.702563 -0.108797 0.047 Uiso 1 1 calc R . . . .
C14 C 0.9314(2) 0.3104(2) 0.35511(18) 0.0356(8) Uani 1 1 d . . . . .
H14 H 0.970971 0.334505 0.312013 0.043 Uiso 1 1 calc R . . . .
C36 C 1.0011(3) -0.0159(2) 0.7361(2) 0.0392(8) Uani 1 1 d . . . . .
H36 H 0.958555 -0.051042 0.751882 0.047 Uiso 1 1 calc R . . . .
C85 C 0.8590(2) 0.8142(3) 0.04899(19) 0.0401(9) Uani 1 1 d . . . . .
C83 C 0.6216(3) 0.8956(3) 0.6316(2) 0.0458(9) Uani 1 1 d . . . . .
H83A H 0.680586 0.914099 0.608806 0.069 Uiso 1 1 calc GR . . . .
H83B H 0.596338 0.904263 0.679754 0.069 Uiso 1 1 calc GR . . . .
H83C H 0.581514 0.922416 0.605079 0.069 Uiso 1 1 calc GR . . . .
C115 C 0.7309(3) 0.3757(2) 0.1133(2) 0.0422(8) Uani 1 1 d . . . . .
C92 C 0.8761(3) 0.8032(3) -0.17678(19) 0.0448(9) Uani 1 1 d . . . . .
H92 H 0.921073 0.763267 -0.170159 0.054 Uiso 1 1 calc R . . . .
C108 C 0.7527(2) 0.5036(2) 0.12395(19) 0.0362(8) Uani 1 1 d . . . . .
C114 C 0.7399(3) 0.4868(3) 0.3045(2) 0.0431(9) Uani 1 1 d . . . . .
H114 H 0.755317 0.529917 0.312383 0.052 Uiso 1 1 calc R . . . .
C35 C 1.0632(3) -0.0219(3) 0.7714(2) 0.0490(10) Uani 1 1 d . . . . .
H35 H 1.062252 -0.061222 0.811130 0.059 Uiso 1 1 calc R . . . .
C86 C 0.8588(3) 0.8604(3) -0.0173(2) 0.0423(9) Uani 1 1 d . . . . .
C81 C 0.6241(3) 0.8335(2) 0.5072(2) 0.0376(8) Uani 1 1 d . . . . .
H81 H 0.576488 0.872045 0.519716 0.045 Uiso 1 1 calc R . . . .
C2 C 0.6103(3) 0.0193(2) 0.1443(2) 0.0415(9) Uani 1 1 d . . . . .
C54 C 0.6432(3) 0.4924(2) 0.6348(2) 0.0423(8) Uani 1 1 d . . . . .
H54 H 0.688289 0.490198 0.590529 0.051 Uiso 1 1 calc R . . . .
C59 C 0.4532(2) 0.3473(2) 0.5032(2) 0.0379(8) Uani 1 1 d . . . . .
H59 H 0.425720 0.338418 0.473013 0.045 Uiso 1 1 calc R . . . .
C111 C 0.6935(3) 0.3536(2) 0.2819(2) 0.0475(9) Uani 1 1 d . . . . .
H111 H 0.679094 0.309924 0.274214 0.057 Uiso 1 1 calc R . . . .
C113 C 0.7135(3) 0.4240(3) 0.3593(2) 0.0498(10) Uani 1 1 d . . . . .
H113 H 0.711598 0.424943 0.405157 0.060 Uiso 1 1 calc R . . . .
C76 C 0.4638(3) 0.7542(3) 0.0846(2) 0.0457(9) Uani 1 1 d . . . . .
C90 C 0.8836(3) 0.8410(3) 0.0970(2) 0.0486(10) Uani 1 1 d . . . . .
H90 H 0.885266 0.810297 0.140728 0.058 Uiso 1 1 calc R . . . .
C82 C 0.5364(3) 0.7807(3) 0.6705(2) 0.0489(10) Uani 1 1 d . . . . .
H82A H 0.497142 0.805888 0.642814 0.073 Uiso 1 1 calc GR . . . .
H82B H 0.510321 0.792012 0.717723 0.073 Uiso 1 1 calc GR . . . .
H82C H 0.542433 0.726230 0.674074 0.073 Uiso 1 1 calc GR . . . .
C104 C 0.6916(3) 0.5868(3) -0.1160(2) 0.0458(10) Uani 1 1 d . . . . .
C58 C 0.4218(3) 0.4129(2) 0.5327(2) 0.0426(8) Uani 1 1 d . . . . .
H58 H 0.372941 0.445855 0.522617 0.051 Uiso 1 1 calc R . . . .
C61 C 0.6944(3) 0.7678(3) 0.6768(2) 0.0495(10) Uani 1 1 d . . . . .
H61A H 0.698193 0.713464 0.680920 0.074 Uiso 1 1 calc GR . . . .
H61B H 0.669782 0.779678 0.723846 0.074 Uiso 1 1 calc GR . . . .
H61C H 0.754411 0.784108 0.653065 0.074 Uiso 1 1 calc GR . . . .
C87 C 0.8810(3) 0.9352(3) -0.0382(2) 0.0505(10) Uani 1 1 d . . . . .
H87 H 0.880462 0.965721 -0.082276 0.061 Uiso 1 1 calc R . . . .
C34 C 1.1265(3) 0.0303(3) 0.7480(2) 0.0455(9) Uani 1 1 d . . . . .
H34 H 1.168227 0.026161 0.771719 0.055 Uiso 1 1 calc R . . . .
C116 C 0.6538(3) 0.3398(3) 0.1293(3) 0.0497(10) Uani 1 1 d . . . . .
H116 H 0.600846 0.349956 0.166849 0.060 Uiso 1 1 calc R . . . .
C84 C 0.8412(3) 0.6742(3) 0.2632(2) 0.0433(9) Uani 1 1 d . . . . .
H84 H 0.899525 0.650212 0.242970 0.052 Uiso 1 1 calc R . . . .
C93 C 0.8607(4) 0.8262(3) -0.2422(2) 0.0545(12) Uani 1 1 d . . . . .
H93 H 0.894701 0.800696 -0.279339 0.065 Uiso 1 1 calc R . . . .
C53 C 0.6360(3) 0.5498(2) 0.6705(3) 0.0517(10) Uani 1 1 d . . . . .
H53 H 0.677010 0.586452 0.650325 0.062 Uiso 1 1 calc R . . . .
C33 C 1.1272(3) 0.0882(3) 0.6896(2) 0.0470(10) Uani 1 1 d . . . . .
H33 H 1.169411 0.123568 0.674183 0.056 Uiso 1 1 calc R . . . .
C112 C 0.6896(3) 0.3595(3) 0.3480(2) 0.0521(11) Uani 1 1 d . . . . .
H112 H 0.670404 0.319344 0.386805 0.062 Uiso 1 1 calc R . . . .
C77 C 0.4478(3) 0.6748(3) 0.0802(3) 0.0569(12) Uani 1 1 d . . . . .
H77A H 0.505697 0.645960 0.060808 0.085 Uiso 1 1 calc GR . . . .
H77B H 0.411641 0.681208 0.049713 0.085 Uiso 1 1 calc GR . . . .
H77C H 0.416063 0.647849 0.127418 0.085 Uiso 1 1 calc GR . . . .
C52 C 0.5684(3) 0.5531(3) 0.7354(3) 0.0525(10) Uani 1 1 d . . . . .
H52 H 0.563809 0.592178 0.758814 0.063 Uiso 1 1 calc R . . . .
C105 C 0.6497(4) 0.5118(3) -0.0949(2) 0.0557(12) Uani 1 1 d . . . . .
H10A H 0.695906 0.469330 -0.090942 0.084 Uiso 1 1 calc GR . . . .
H10B H 0.625391 0.508753 -0.130842 0.084 Uiso 1 1 calc GR . . . .
H10C H 0.601281 0.509957 -0.049533 0.084 Uiso 1 1 calc GR . . . .
C96 C 0.7582(3) 0.9013(3) -0.1318(3) 0.0537(11) Uani 1 1 d . . . . .
H96 H 0.723355 0.926227 -0.094389 0.064 Uiso 1 1 calc R . . . .
C51 C 0.5074(3) 0.4988(3) 0.7662(2) 0.0478(9) Uani 1 1 d . . . . .
H51 H 0.462022 0.501367 0.810322 0.057 Uiso 1 1 calc R . . . .
C89 C 0.9055(3) 0.9160(3) 0.0762(3) 0.0577(13) Uani 1 1 d . . . . .
H89 H 0.921468 0.936206 0.107026 0.069 Uiso 1 1 calc R . . . .
C118 C 0.7359(4) 0.2734(3) 0.0331(3) 0.0625(13) Uani 1 1 d . . . . .
H118 H 0.737839 0.238226 0.006415 0.075 Uiso 1 1 calc R . . . .
C88 C 0.9040(3) 0.9619(3) 0.0099(3) 0.0581(12) Uani 1 1 d . . . . .
H88 H 0.918889 1.011905 -0.001986 0.070 Uiso 1 1 calc R . . . .
C120 C 0.8092(3) 0.3608(3) 0.0580(2) 0.0546(11) Uani 1 1 d . . . . .
H120 H 0.860616 0.384943 0.048025 0.065 Uiso 1 1 calc R . . . .
C46 C 0.9375(7) 0.2560(7) 0.7965(6) 0.0400(16) Uani 0.575(17) 1 d . U P A 1
H46A H 0.905009 0.213872 0.827996 0.060 Uiso 0.575(17) 1 calc GR . P A 1
H46B H 0.957520 0.280869 0.823630 0.060 Uiso 0.575(17) 1 calc GR . P A 1
H46C H 0.989781 0.237110 0.760213 0.060 Uiso 0.575(17) 1 calc GR . P A 1
C94 C 0.7965(4) 0.8855(3) -0.2523(2) 0.0603(14) Uani 1 1 d . . . . .
H94 H 0.786850 0.900036 -0.296379 0.072 Uiso 1 1 calc R . . . .
C79 C 0.3716(3) 0.8025(3) 0.1110(2) 0.0558(11) Uani 1 1 d . . . . .
H79A H 0.335605 0.776330 0.157089 0.084 Uiso 1 1 calc GR . . . .
H79B H 0.339443 0.810185 0.077384 0.084 Uiso 1 1 calc GR . . . .
H79C H 0.381830 0.851383 0.114952 0.084 Uiso 1 1 calc GR . . . .
C107 C 0.6179(4) 0.6536(3) -0.1255(3) 0.0603(12) Uani 1 1 d . . . . .
H10D H 0.566249 0.650646 -0.081978 0.090 Uiso 1 1 calc GR . . . .
H10E H 0.598760 0.650731 -0.164248 0.090 Uiso 1 1 calc GR . . . .
H10F H 0.642413 0.701381 -0.136075 0.090 Uiso 1 1 calc GR . . . .
C95 C 0.7445(3) 0.9253(3) -0.1979(3) 0.0628(13) Uani 1 1 d . . . . .
H95 H 0.701759 0.966827 -0.205721 0.075 Uiso 1 1 calc R . . . .
C117 C 0.6573(4) 0.2886(3) 0.0882(3) 0.0619(13) Uani 1 1 d . . . . .
H117 H 0.606099 0.264281 0.097992 0.074 Uiso 1 1 calc R . . . .
C22 C 0.5069(3) 0.0413(4) 0.1586(2) 0.0645(15) Uani 1 1 d . . . . .
H22A H 0.473784 0.013542 0.205018 0.097 Uiso 1 1 calc GR . . . .
H22B H 0.490221 0.028556 0.122441 0.097 Uiso 1 1 calc GR . . . .
H22C H 0.492184 0.095411 0.157384 0.097 Uiso 1 1 calc GR . . . .
C106 C 0.7702(4) 0.5878(4) -0.1871(2) 0.0645(14) Uani 1 1 d . . . . .
H10G H 0.792684 0.637076 -0.203642 0.097 Uiso 1 1 calc GR . . . .
H10H H 0.748653 0.578179 -0.222168 0.097 Uiso 1 1 calc GR . . . .
H10I H 0.818749 0.548703 -0.180299 0.097 Uiso 1 1 calc GR . . . .
C78 C 0.5188(3) 0.7955(4) 0.0098(2) 0.0622(13) Uani 1 1 d . . . . .
H78A H 0.530298 0.844364 0.012613 0.093 Uiso 1 1 calc GR . . . .
H78B H 0.484499 0.802932 -0.022293 0.093 Uiso 1 1 calc GR . . . .
H78C H 0.576009 0.764901 -0.007910 0.093 Uiso 1 1 calc GR . . . .
C119 C 0.8113(4) 0.3097(3) 0.0173(3) 0.0636(13) Uani 1 1 d . . . . .
H119 H 0.863858 0.300050 -0.020760 0.076 Uiso 1 1 calc R . . . .
C48 C 0.9233(8) 0.3786(7) 0.7094(6) 0.0454(17) Uani 0.575(17) 1 d . U P A 1
H48A H 0.971296 0.358517 0.671284 0.068 Uiso 0.575(17) 1 calc GR . P A 1
H48B H 0.949506 0.400462 0.734749 0.068 Uiso 0.575(17) 1 calc GR . P A 1
H48C H 0.883267 0.417468 0.689699 0.068 Uiso 0.575(17) 1 calc GR . P A 1
C1 C 0.6340(4) -0.0667(3) 0.1460(3) 0.0667(14) Uani 1 1 d . . . . .
H1A H 0.698208 -0.080624 0.138769 0.100 Uiso 1 1 calc GR . . . .
H1B H 0.619440 -0.078926 0.108525 0.100 Uiso 1 1 calc GR . . . .
H1C H 0.599215 -0.094572 0.191662 0.100 Uiso 1 1 calc GR . . . .
C47 C 0.7942(6) 0.3499(7) 0.8208(6) 0.0467(16) Uani 0.575(17) 1 d . U P A 1
H47A H 0.751728 0.386138 0.801592 0.070 Uiso 0.575(17) 1 calc GR . P A 1
H47B H 0.820977 0.375115 0.843255 0.070 Uiso 0.575(17) 1 calc GR . P A 1
H47C H 0.762599 0.309003 0.855740 0.070 Uiso 0.575(17) 1 calc GR . P A 1
C46A C 0.9077(11) 0.2607(10) 0.8081(9) 0.045(2) Uani 0.425(17) 1 d . U P A 2
H46D H 0.858925 0.235541 0.845996 0.068 Uiso 0.425(17) 1 calc GR . P A 2
H46E H 0.938129 0.285495 0.828057 0.068 Uiso 0.425(17) 1 calc GR . P A 2
H46F H 0.950686 0.223384 0.783249 0.068 Uiso 0.425(17) 1 calc GR . P A 2
C47A C 0.8042(9) 0.3767(9) 0.7961(9) 0.0458(18) Uani 0.425(17) 1 d . U P A 2
H47D H 0.788045 0.417948 0.760962 0.069 Uiso 0.425(17) 1 calc GR . P A 2
H47E H 0.831913 0.396195 0.822079 0.069 Uiso 0.425(17) 1 calc GR . P A 2
H47F H 0.750062 0.354443 0.828957 0.069 Uiso 0.425(17) 1 calc GR . P A 2
C48A C 0.9493(10) 0.3619(9) 0.6956(8) 0.0436(19) Uani 0.425(17) 1 d . U P A 2
H48D H 0.995188 0.325980 0.670851 0.065 Uiso 0.425(17) 1 calc GR . P A 2
H48E H 0.976867 0.389513 0.715399 0.065 Uiso 0.425(17) 1 calc GR . P A 2
H48F H 0.922739 0.397332 0.662513 0.065 Uiso 0.425(17) 1 calc GR . P A 2
C16 C 0.9748(3) 0.3916(2) 0.4213(2) 0.0505(7) Uani 1 1 d D U . . .
C18 C 1.0712(6) 0.3894(8) 0.3657(6) 0.0515(9) Uani 0.444(11) 1 d D U P B 1
H18A H 1.102285 0.428811 0.367917 0.077 Uiso 0.444(11) 1 calc R . P B 1
H18B H 1.104892 0.340200 0.375894 0.077 Uiso 0.444(11) 1 calc R . P B 1
H18C H 1.066902 0.397997 0.318608 0.077 Uiso 0.444(11) 1 calc R . P B 1
C19A C 0.9071(5) 0.4626(4) 0.4362(6) 0.0519(9) Uani 0.556(11) 1 d D U P B 2
H19A H 0.938492 0.502093 0.437725 0.078 Uiso 0.556(11) 1 calc R . P B 2
H19B H 0.880227 0.480629 0.398803 0.078 Uiso 0.556(11) 1 calc R . P B 2
H19C H 0.859781 0.449886 0.481524 0.078 Uiso 0.556(11) 1 calc R . P B 2
C17A C 1.0172(7) 0.3621(6) 0.4823(4) 0.0508(9) Uani 0.556(11) 1 d D U P B 2
H17A H 1.059905 0.317350 0.473038 0.076 Uiso 0.556(11) 1 calc R . P B 2
H17B H 1.048401 0.401480 0.484295 0.076 Uiso 0.556(11) 1 calc R . P B 2
H17C H 0.969456 0.349335 0.527322 0.076 Uiso 0.556(11) 1 calc R . P B 2
C17 C 0.9841(9) 0.3870(8) 0.4949(4) 0.0509(9) Uani 0.444(11) 1 d D U P B 1
H17D H 1.016895 0.427852 0.491579 0.076 Uiso 0.444(11) 1 calc R . P B 1
H17E H 0.924235 0.391803 0.530038 0.076 Uiso 0.444(11) 1 calc R . P B 1
H17F H 1.016862 0.338527 0.508799 0.076 Uiso 0.444(11) 1 calc R . P B 1
C19 C 0.9203(7) 0.4701(4) 0.4042(8) 0.0518(9) Uani 0.444(11) 1 d D U P B 1
H19D H 0.951299 0.510050 0.405318 0.078 Uiso 0.444(11) 1 calc R . P B 1
H19E H 0.915451 0.477499 0.357366 0.078 Uiso 0.444(11) 1 calc R . P B 1
H19F H 0.860065 0.471630 0.439327 0.078 Uiso 0.444(11) 1 calc R . P B 1
C18A C 1.0554(6) 0.4112(6) 0.3522(4) 0.0517(9) Uani 0.556(11) 1 d D U P B 2
H18D H 1.097093 0.365677 0.343846 0.078 Uiso 0.556(11) 1 calc R . P B 2
H18E H 1.032836 0.431215 0.312471 0.078 Uiso 0.556(11) 1 calc R . P B 2
H18F H 1.086554 0.448955 0.356864 0.078 Uiso 0.556(11) 1 calc R . P B 2

loop_
_atom_site_aniso_label
_atom_site_aniso_U_11
_atom_site_aniso_U_22
_atom_site_aniso_U_33
_atom_site_aniso_U_23
_atom_site_aniso_U_13
_atom_site_aniso_U_12
Ir1 0.02546(7) 0.01911(8) 0.02586(7) -0.00688(5) -0.00469(5) -0.00297(5)
Ir2 0.02805(8) 0.04115(10) 0.02621(8) -0.01209(6) -0.00244(5) -0.00846(6)
Cl1 0.0412(4) 0.0337(4) 0.0342(4) -0.0077(3) 0.0017(3) -0.0145(4)
Cl2 0.0319(4) 0.0881(9) 0.0604(6) -0.0374(6) -0.0061(4) 0.0011(5)
N5 0.0247(12) 0.0206(13) 0.0307(13) -0.0101(11) -0.0030(10) -0.0010(10)
N3 0.0335(14) 0.0185(13) 0.0259(12) -0.0018(10) -0.0072(10) -0.0043(11)
N2 0.0304(13) 0.0230(14) 0.0320(13) -0.0071(11) -0.0078(11) -0.0004(11)
N6 0.0276(13) 0.0197(14) 0.0378(14) -0.0104(11) -0.0077(11) 0.0001(11)
N8 0.0296(14) 0.0463(19) 0.0266(13) -0.0119(12) -0.0049(11) -0.0093(13)
N4 0.0291(13) 0.0226(14) 0.0302(13) -0.0068(11) -0.0065(10) -0.0016(11)
N1 0.0358(15) 0.0308(16) 0.0347(14) -0.0072(12) -0.0091(12) -0.0078(12)
N9 0.0327(15) 0.0460(19) 0.0327(14) -0.0142(13) 0.0002(11) -0.0162(14)
N11 0.0339(14) 0.0404(18) 0.0267(13) -0.0061(12) -0.0074(11) -0.0012(13)
N10 0.0474(17) 0.0420(19) 0.0305(14) -0.0099(13) -0.0001(13) -0.0226(15)
N12 0.0477(18) 0.0321(17) 0.0374(15) -0.0052(13) -0.0111(13) -0.0030(14)
C71 0.0284(15) 0.0276(17) 0.0254(14) -0.0041(12) 0.0001(12) -0.0095(13)
C40 0.0242(14) 0.0250(17) 0.0332(15) -0.0092(13) -0.0024(12) -0.0040(12)
N7 0.0304(15) 0.063(2) 0.0360(15) -0.0213(15) -0.0080(12) -0.0068(15)
C55 0.0253(15) 0.0231(16) 0.0340(16) -0.0053(13) -0.0039(12) -0.0048(13)
C11 0.0249(14) 0.0192(15) 0.0330(15) -0.0080(12) -0.0079(12) 0.0043(12)
C31 0.0279(15) 0.0279(18) 0.0334(16) -0.0088(13) -0.0069(13) 0.0000(13)
C12 0.0283(15) 0.0209(16) 0.0305(15) -0.0060(12) -0.0052(12) -0.0039(12)
C41 0.0273(15) 0.0255(17) 0.0311(15) -0.0087(13) -0.0037(12) -0.0058(13)
C69 0.0278(15) 0.0319(18) 0.0268(14) -0.0075(13) -0.0013(12) -0.0104(13)
C42 0.0311(16) 0.0233(16) 0.0344(16) -0.0157(13) -0.0031(13) -0.0019(13)
C56 0.0253(15) 0.0254(17) 0.0356(16) -0.0072(13) -0.0039(12) -0.0040(13)
C26 0.0283(15) 0.0248(17) 0.0271(14) -0.0043(12) -0.0007(12) -0.0048(13)
C25 0.0295(15) 0.0213(16) 0.0266(14) -0.0041(12) -0.0031(12) -0.0042(13)
C75 0.0313(16) 0.0320(18) 0.0278(15) -0.0074(13) -0.0032(12) -0.0050(14)
C68 0.0327(16) 0.0358(19) 0.0282(15) -0.0093(14) -0.0058(13) -0.0072(14)
C8 0.0311(16) 0.0277(17) 0.0318(15) -0.0061(13) -0.0066(13) -0.0038(13)
C7 0.0326(16) 0.0242(17) 0.0342(16) -0.0085(13) -0.0101(13) -0.0015(13)
C43 0.0301(16) 0.0264(17) 0.0368(16) -0.0121(14) -0.0069(13) -0.0040(13)
C70 0.0348(16) 0.0274(17) 0.0277(15) -0.0034(13) -0.0087(13) -0.0099(14)
C39 0.0303(15) 0.0253(17) 0.0266(14) -0.0069(12) -0.0029(12) -0.0051(13)
C9 0.0251(14) 0.0223(16) 0.0313(15) -0.0064(12) -0.0063(12) 0.0021(12)
C10 0.0279(15) 0.0195(15) 0.0307(15) -0.0049(12) -0.0098(12) 0.0014(12)
C99 0.0310(16) 0.038(2) 0.0285(16) -0.0089(14) -0.0025(13) -0.0076(15)
C44 0.0304(16) 0.0323(19) 0.0351(16) -0.0115(14) -0.0100(13) -0.0025(14)
C6 0.0331(16) 0.0255(17) 0.0365(17) -0.0094(13) -0.0118(13) -0.0027(13)
C27 0.0290(15) 0.0213(16) 0.0334(16) -0.0065(13) -0.0029(12) 0.0018(13)
C30 0.0313(16) 0.0253(17) 0.0299(15) -0.0069(13) -0.0038(12) -0.0030(13)
C73 0.0339(17) 0.038(2) 0.0294(16) -0.0002(14) -0.0079(13) -0.0099(15)
C98 0.0419(18) 0.042(2) 0.0260(15) -0.0118(15) -0.0040(13) -0.0150(16)
C72 0.0346(16) 0.0367(19) 0.0205(13) -0.0056(13) -0.0048(12) -0.0102(14)
C28 0.0360(17) 0.0221(17) 0.0343(16) -0.0079(13) 0.0012(13) 0.0004(14)
C4 0.045(2) 0.0323(19) 0.0414(18) -0.0049(15) -0.0164(15) -0.0138(16)
C49 0.0311(16) 0.0218(16) 0.0408(17) -0.0104(13) -0.0112(13) -0.0004(13)
C38 0.0334(16) 0.0237(16) 0.0241(14) -0.0056(12) -0.0058(12) -0.0014(13)
C66 0.0324(16) 0.038(2) 0.0308(15) -0.0103(14) -0.0060(13) -0.0107(15)
C74 0.0318(16) 0.0338(19) 0.0355(17) -0.0051(14) -0.0087(14) -0.0040(14)
C110 0.0375(18) 0.037(2) 0.0347(17) -0.0065(15) -0.0051(14) 0.0062(16)
C3 0.0380(17) 0.0294(18) 0.0371(17) -0.0082(14) -0.0165(14) -0.0040(14)
C57 0.0320(17) 0.0269(18) 0.048(2) -0.0063(15) -0.0107(15) 0.0000(14)
C65 0.0323(17) 0.045(2) 0.0388(18) -0.0177(16) -0.0103(14) -0.0030(16)
C32 0.0395(19) 0.037(2) 0.0373(18) -0.0049(15) -0.0065(15) -0.0117(16)
C37 0.0276(15) 0.0220(16) 0.0317(15) -0.0062(12) -0.0085(12) -0.0021(12)
C24 0.0331(16) 0.0270(17) 0.0351(16) -0.0080(13) -0.0065(13) -0.0093(14)
C60 0.0328(16) 0.0325(19) 0.0327(16) -0.0052(14) -0.0062(13) -0.0093(14)
C5 0.0424(19) 0.0290(19) 0.0346(17) -0.0049(14) -0.0124(14) -0.0081(15)
C97 0.0380(18) 0.043(2) 0.0269(15) -0.0091(15) 0.0016(13) -0.0199(16)
C62 0.0414(18) 0.037(2) 0.0316(16) -0.0114(15) -0.0073(14) -0.0071(16)
C21 0.0430(19) 0.0327(19) 0.0333(16) -0.0023(14) -0.0135(14) -0.0108(16)
C45 0.0351(16) 0.0421(19) 0.0529(19) -0.0235(15) -0.0143(15) -0.0031(14)
C63 0.0366(17) 0.0305(18) 0.0338(16) -0.0082(14) -0.0095(13) -0.0086(14)
C67 0.0352(17) 0.040(2) 0.0303(16) -0.0099(14) -0.0062(13) -0.0127(15)
C20 0.0396(18) 0.0305(19) 0.0387(18) -0.0070(14) -0.0135(14) -0.0099(15)
C29 0.0398(18) 0.0237(17) 0.0322(16) -0.0112(13) 0.0002(13) -0.0069(14)
C13 0.0304(16) 0.0244(17) 0.0376(17) -0.0051(14) -0.0050(13) -0.0044(13)
C109 0.0278(16) 0.042(2) 0.0349(17) -0.0069(15) -0.0062(13) 0.0068(15)
C102 0.052(2) 0.041(2) 0.0271(16) -0.0115(15) -0.0019(15) -0.0153(18)
C80 0.047(2) 0.036(2) 0.0339(17) -0.0068(15) -0.0162(15) -0.0060(16)
C64 0.0360(17) 0.044(2) 0.0362(17) -0.0138(16) -0.0128(14) -0.0046(16)
C23 0.055(2) 0.051(3) 0.0377(19) -0.0108(17) -0.0140(17) -0.014(2)
C101 0.054(2) 0.034(2) 0.0338(17) -0.0113(15) -0.0083(16) -0.0136(17)
C50 0.0385(18) 0.032(2) 0.0404(18) -0.0115(15) -0.0056(15) -0.0041(15)
C15 0.0318(16) 0.0333(19) 0.0291(15) -0.0075(13) -0.0061(13) -0.0037(14)
C91 0.0416(19) 0.044(2) 0.0330(17) -0.0060(15) -0.0034(14) -0.0206(18)
C100 0.0428(19) 0.036(2) 0.0340(17) -0.0074(15) -0.0062(15) -0.0090(16)
C103 0.053(2) 0.036(2) 0.0233(15) -0.0067(14) -0.0016(14) -0.0181(17)
C14 0.0349(17) 0.0335(19) 0.0316(16) -0.0002(14) -0.0035(13) -0.0118(15)
C36 0.0376(18) 0.0304(19) 0.048(2) -0.0005(16) -0.0161(16) -0.0055(15)
C85 0.0365(18) 0.048(2) 0.0352(17) -0.0165(16) 0.0022(14) -0.0193(17)
C83 0.057(2) 0.040(2) 0.042(2) -0.0188(17) -0.0096(17) -0.0082(19)
C115 0.055(2) 0.0278(19) 0.0412(19) -0.0054(15) -0.0147(17) -0.0043(17)
C92 0.056(2) 0.040(2) 0.0319(17) -0.0052(16) 0.0000(16) -0.0202(19)
C108 0.0375(18) 0.037(2) 0.0336(17) -0.0098(15) -0.0074(14) -0.0072(15)
C114 0.0368(19) 0.049(2) 0.0368(18) -0.0095(17) -0.0114(15) 0.0086(17)
C35 0.051(2) 0.046(2) 0.050(2) -0.0004(19) -0.0246(19) -0.0007(19)
C86 0.0399(19) 0.047(2) 0.0406(19) -0.0180(17) -0.0004(15) -0.0202(18)
C81 0.045(2) 0.0296(19) 0.0378(18) -0.0106(15) -0.0133(15) 0.0005(15)
C2 0.052(2) 0.040(2) 0.0383(18) -0.0069(16) -0.0180(16) -0.0143(18)
C54 0.043(2) 0.030(2) 0.050(2) -0.0104(16) -0.0073(16) -0.0094(16)
C59 0.0317(17) 0.040(2) 0.0433(19) -0.0072(16) -0.0138(14) -0.0058(15)
C111 0.047(2) 0.031(2) 0.047(2) -0.0004(17) -0.0072(17) 0.0076(17)
C113 0.049(2) 0.054(3) 0.0328(18) -0.0046(17) -0.0133(16) 0.0188(19)
C76 0.041(2) 0.060(3) 0.0348(18) -0.0061(18) -0.0145(15) -0.0030(18)
C90 0.047(2) 0.060(3) 0.043(2) -0.0168(19) -0.0072(17) -0.023(2)
C82 0.053(2) 0.047(3) 0.040(2) -0.0095(18) -0.0034(17) -0.014(2)
C104 0.068(3) 0.042(2) 0.0299(17) -0.0087(16) -0.0121(17) -0.020(2)
C58 0.0361(18) 0.037(2) 0.053(2) -0.0055(17) -0.0175(16) 0.0012(16)
C61 0.065(3) 0.055(3) 0.0340(18) -0.0171(18) -0.0182(18) -0.004(2)
C87 0.051(2) 0.048(3) 0.052(2) -0.0153(19) -0.0043(18) -0.022(2)
C34 0.0388(19) 0.049(3) 0.055(2) -0.0184(19) -0.0210(17) 0.0006(18)
C116 0.053(2) 0.034(2) 0.057(2) -0.0043(18) -0.0164(19) -0.0035(18)
C84 0.0294(17) 0.063(3) 0.0391(18) -0.0224(18) -0.0052(14) -0.0058(17)
C93 0.073(3) 0.056(3) 0.0315(18) -0.0054(18) -0.0026(19) -0.034(3)
C53 0.062(3) 0.030(2) 0.069(3) -0.0140(19) -0.023(2) -0.0134(19)
C33 0.0366(19) 0.054(3) 0.052(2) -0.018(2) -0.0059(16) -0.0143(18)
C112 0.050(2) 0.045(3) 0.043(2) 0.0031(18) -0.0095(18) 0.0106(19)
C77 0.051(2) 0.075(3) 0.059(3) -0.021(2) -0.029(2) -0.009(2)
C52 0.069(3) 0.037(2) 0.063(3) -0.026(2) -0.029(2) 0.003(2)
C105 0.080(3) 0.053(3) 0.043(2) -0.0086(19) -0.022(2) -0.026(2)
C96 0.044(2) 0.059(3) 0.055(2) -0.013(2) -0.0058(18) -0.017(2)
C51 0.051(2) 0.045(2) 0.048(2) -0.0260(19) -0.0094(18) 0.0037(19)
C89 0.061(3) 0.065(3) 0.059(3) -0.030(2) -0.011(2) -0.027(2)
C118 0.096(4) 0.042(3) 0.054(3) -0.012(2) -0.025(3) -0.014(3)
C88 0.061(3) 0.055(3) 0.065(3) -0.021(2) -0.011(2) -0.029(2)
C120 0.061(3) 0.045(3) 0.051(2) -0.015(2) -0.005(2) -0.011(2)
C46 0.035(4) 0.044(3) 0.049(3) -0.017(3) -0.018(3) -0.004(3)
C94 0.067(3) 0.073(4) 0.045(2) 0.000(2) -0.013(2) -0.044(3)
C79 0.046(2) 0.076(3) 0.046(2) -0.009(2) -0.0206(18) -0.002(2)
C107 0.086(3) 0.059(3) 0.050(2) -0.013(2) -0.033(2) -0.014(3)
C95 0.046(2) 0.066(3) 0.074(3) 0.005(3) -0.024(2) -0.020(2)
C117 0.073(3) 0.038(3) 0.083(3) -0.005(2) -0.036(3) -0.016(2)
C22 0.050(2) 0.101(4) 0.046(2) 0.002(2) -0.022(2) -0.027(3)
C106 0.088(4) 0.075(4) 0.033(2) -0.017(2) -0.007(2) -0.031(3)
C78 0.059(3) 0.087(4) 0.036(2) -0.002(2) -0.0193(19) -0.003(3)
C119 0.084(3) 0.049(3) 0.052(2) -0.017(2) -0.009(2) -0.013(3)
C48 0.042(4) 0.041(3) 0.058(3) -0.020(3) -0.014(3) -0.006(3)
C1 0.112(4) 0.044(3) 0.063(3) -0.014(2) -0.043(3) -0.019(3)
C47 0.041(3) 0.051(4) 0.057(4) -0.029(3) -0.015(3) -0.005(3)
C46A 0.042(4) 0.046(3) 0.053(4) -0.021(3) -0.017(4) 0.000(4)
C47A 0.041(3) 0.046(4) 0.061(4) -0.028(3) -0.016(3) -0.006(3)
C48A 0.036(4) 0.044(4) 0.055(4) -0.021(3) -0.011(3) -0.008(3)
C16 0.0504(16) 0.0435(17) 0.0585(17) -0.0144(14) -0.0088(14) -0.0196(13)
C18 0.0506(17) 0.0442(19) 0.0592(18) -0.0136(15) -0.0084(15) -0.0190(15)
C19A 0.0518(17) 0.0438(18) 0.0594(19) -0.0145(15) -0.0079(15) -0.0187(15)
C17A 0.0504(17) 0.0442(19) 0.0591(18) -0.0145(15) -0.0094(15) -0.0196(15)
C17 0.0510(17) 0.0441(19) 0.0590(18) -0.0150(15) -0.0091(15) -0.0198(15)
C19 0.0515(17) 0.0436(18) 0.0594(19) -0.0141(16) -0.0077(16) -0.0188(15)
C18A 0.0509(17) 0.0440(19) 0.0593(18) -0.0136(15) -0.0080(15) -0.0192(15)

loop_
_atom_type_symbol
_atom_type_description
_atom_type_scat_dispersion_real
_atom_type_scat_dispersion_imag
_atom_type_scat_source
C C 0.0181 0.0091 'International Tables Vol C Tables 4.2.6.8 and 6.1.1.4'
H H 0.0000 0.0000 'International Tables Vol C Tables 4.2.6.8 and 6.1.1.4'
Cl Cl 0.3639 0.7018 'International Tables Vol C Tables 4.2.6.8 and 6.1.1.4'
Ir Ir -4.7710 6.5667 'International Tables Vol C Tables 4.2.6.8 and 6.1.1.4'
N N 0.0311 0.0180 'International Tables Vol C Tables 4.2.6.8 and 6.1.1.4'

loop_
_exptl_crystal_face_index_h
_exptl_crystal_face_index_k
_exptl_crystal_face_index_l
_exptl_crystal_face_perp_dist
0 11 -1 0.0330
-1 -11 2 0.0505
-8 2 4 0.0718
6 -7 -2 0.0594
0 -11 -7 0.0486
7 -6 7 0.0577
-7 0 -11 0.0514
-10 -5 -3 0.0775
1 9 10 0.0279
5 -4 10 0.0446
10 5 4 0.0988
2 7 -7 0.0425
1 1 13 0.0180
-1 -1 -13 0.0098

loop_
_geom_angle_atom_site_label_1
_geom_angle_atom_site_label_2
_geom_angle_atom_site_label_3
_geom_angle
N5 Ir1 Cl1 91.57(7)
N5 Ir1 N2 102.15(11)
N3 Ir1 Cl1 89.20(7)
N3 Ir1 N5 158.18(11)
N3 Ir1 N2 99.59(11)
N2 Ir1 Cl1 92.67(7)
C11 Ir1 Cl1 171.38(9)
C11 Ir1 N5 89.94(12)
C11 Ir1 N3 92.55(11)
C11 Ir1 N2 78.71(12)
C39 Ir1 Cl1 96.03(9)
C39 Ir1 N5 79.22(13)
C39 Ir1 N3 79.01(13)
C39 Ir1 N2 171.16(11)
C39 Ir1 C11 92.59(13)
N8 Ir2 Cl2 93.22(8)
N9 Ir2 Cl2 91.09(9)
N9 Ir2 N8 101.97(12)
N9 Ir2 N11 157.75(11)
N11 Ir2 Cl2 90.99(9)
N11 Ir2 N8 100.02(11)
C71 Ir2 Cl2 171.79(10)
C71 Ir2 N8 78.95(12)
C71 Ir2 N9 88.15(13)
C71 Ir2 N11 92.81(12)
C99 Ir2 Cl2 97.71(11)
C99 Ir2 N8 169.07(13)
C99 Ir2 N9 78.21(13)
C99 Ir2 N11 79.56(13)
C99 Ir2 C71 90.15(14)
C55 N5 Ir1 138.9(2)
C41 N5 Ir1 113.4(2)
C41 N5 C55 107.7(3)
C25 N3 Ir1 138.6(2)
C37 N3 Ir1 114.4(2)
C37 N3 C25 106.9(3)
C9 N2 Ir1 114.5(2)
C24 N2 Ir1 128.5(2)
C24 N2 C9 117.0(3)
C41 N6 C56 108.1(3)
C41 N6 C49 127.4(3)
C56 N6 C49 124.5(3)
C69 N8 Ir2 113.7(2)
C69 N8 C84 117.0(3)
C84 N8 Ir2 129.2(3)
C26 N4 C31 125.5(3)
C37 N4 C31 127.6(3)
C37 N4 C26 106.9(3)
C24 N1 C7 117.1(3)
C97 N9 Ir2 114.2(2)
C97 N9 C85 106.8(3)
C85 N9 Ir2 138.7(3)
C109 N11 Ir2 140.4(3)
C108 N11 Ir2 112.7(2)
C108 N11 C109 106.8(3)
C97 N10 C91 127.7(3)
C97 N10 C86 107.0(3)
C86 N10 C91 125.3(3)
C110 N12 C115 126.8(3)
C108 N12 C110 107.3(3)
C108 N12 C115 124.8(3)
C70 C71 Ir2 115.7(2)
C72 C71 Ir2 127.4(2)
C72 C71 C70 116.7(3)
C42 C40 C41 130.7(3)
C42 C40 C39 120.5(3)
C39 C40 C41 108.7(3)
C84 N7 C67 116.7(3)
N5 C55 C56 108.0(3)
N5 C55 C60 131.5(3)
C60 C55 C56 120.4(3)
C12 C11 Ir1 126.4(2)
C10 C11 Ir1 116.1(2)
C10 C11 C12 117.5(3)
C32 C31 N4 120.0(3)
C32 C31 C36 120.8(3)
C36 C31 N4 119.1(3)
C13 C12 C11 122.5(3)
N5 C41 N6 110.1(3)
N5 C41 C40 118.2(3)
N6 C41 C40 131.7(3)
N8 C69 C68 120.1(3)
N8 C69 C70 115.8(3)
C68 C69 C70 124.1(3)
C40 C42 C43 120.2(3)
N6 C56 C55 106.0(3)
N6 C56 C57 131.8(3)
C57 C56 C55 122.2(3)
N4 C26 C25 107.0(3)
N4 C26 C27 130.9(3)
C27 C26 C25 122.1(3)
N3 C25 C26 108.4(3)
N3 C25 C30 130.6(3)
C30 C25 C26 121.0(3)
C70 C75 C74 121.2(3)
C67 C68 C69 118.5(3)
C9 C8 C7 119.3(3)
N1 C7 C8 120.2(3)
N1 C7 C6 116.9(3)
C8 C7 C6 122.9(3)
C42 C43 C45 120.4(3)
C44 C43 C42 119.0(3)
C44 C43 C45 120.4(3)
C71 C70 C69 115.7(3)
C75 C70 C71 120.9(3)
C75 C70 C69 123.3(3)
C40 C39 Ir1 120.4(3)
C40 C39 C38 119.6(3)
C38 C39 Ir1 119.7(3)
N2 C9 C8 119.7(3)
N2 C9 C10 113.7(3)
C8 C9 C10 126.5(3)
C11 C10 C9 116.6(3)
C11 C10 C15 120.3(3)
C15 C10 C9 122.9(3)
C98 C99 Ir2 120.3(3)
C100 C99 Ir2 119.2(3)
C100 C99 C98 118.7(3)
C38 C44 C43 121.0(3)
C5 C6 C7 120.4(3)
C5 C6 C20 117.8(3)
C20 C6 C7 121.9(3)
C28 C27 C26 116.5(3)
C29 C30 C25 116.9(3)
C72 C73 C74 118.6(3)
C72 C73 C76 118.8(3)
C74 C73 C76 122.6(3)
C99 C98 C97 108.4(3)
C103 C98 C99 120.3(3)
C103 C98 C97 130.9(4)
C71 C72 C73 122.8(3)
C27 C28 C29 121.5(3)
C5 C4 C3 121.7(3)
C50 C49 N6 119.5(3)
C50 C49 C54 121.8(3)
C54 C49 N6 118.7(3)
C39 C38 C37 109.5(3)
C44 C38 C39 119.7(3)
C44 C38 C37 130.8(3)
C65 C66 C67 120.4(4)
C65 C66 C80 118.1(3)
C80 C66 C67 121.2(3)
C75 C74 C73 119.6(3)
N12 C110 C109 106.3(3)
C111 C110 N12 131.8(4)
C111 C110 C109 121.8(4)
C4 C3 C2 120.5(3)
C21 C3 C4 117.2(3)
C21 C3 C2 122.3(3)
C58 C57 C56 116.4(4)
C66 C65 C64 120.3(4)
C31 C32 C33 118.9(4)
N3 C37 N4 110.8(3)
N3 C37 C38 117.1(3)
N4 C37 C38 131.9(3)
N1 C24 N2 126.6(3)
C59 C60 C55 117.3(4)
C4 C5 C6 120.9(3)
N9 C97 N10 111.2(3)
N9 C97 C98 117.4(3)
N10 C97 C98 131.3(3)
C63 C62 C83 110.7(3)
C63 C62 C82 107.5(3)
C83 C62 C82 108.7(3)
C61 C62 C63 112.2(3)
C61 C62 C83 108.7(3)
C61 C62 C82 109.0(3)
C20 C21 C3 121.5(3)
C43 C45 C46 112.0(5)
C43 C45 C47 110.7(4)
C43 C45 C48A 104.2(6)
C48 C45 C43 111.2(5)
C48 C45 C46 108.3(6)
C48 C45 C47 108.7(6)
C47 C45 C46 105.8(6)
C46A C45 C43 111.2(8)
C46A C45 C47A 110.9(9)
C46A C45 C48A 111.6(8)
C47A C45 C43 112.9(6)
C47A C45 C48A 105.7(7)
C64 C63 C62 122.9(3)
C64 C63 C81 117.0(3)
C81 C63 C62 120.0(3)
N7 C67 C68 121.1(3)
N7 C67 C66 118.2(3)
C68 C67 C66 120.6(3)
C21 C20 C6 120.9(3)
C30 C29 C28 121.9(3)
C12 C13 C16 119.4(3)
C14 C13 C12 118.1(3)
C14 C13 C16 122.5(3)
N11 C109 C110 108.4(3)
C114 C109 N11 130.5(4)
C114 C109 C110 121.1(4)
C101 C102 C103 118.9(3)
C101 C102 C104 121.9(3)
C103 C102 C104 119.2(4)
C81 C80 C66 121.2(4)
C63 C64 C65 121.7(4)
C102 C101 C100 120.4(3)
C49 C50 C51 118.8(3)
C14 C15 C10 120.5(3)
C92 C91 N10 119.8(4)
C96 C91 N10 119.7(4)
C96 C91 C92 120.4(4)
C99 C100 C108 109.4(3)
C101 C100 C99 120.7(4)
C101 C100 C108 129.0(3)
C98 C103 C102 120.8(4)
C15 C14 C13 121.0(3)
C31 C36 C35 119.2(3)
N9 C85 C86 108.7(3)
N9 C85 C90 130.2(4)
C90 C85 C86 121.1(4)
C116 C115 N12 120.0(4)
C120 C115 N12 119.0(4)
C120 C115 C116 120.9(4)
C93 C92 C91 119.0(5)
N11 C108 N12 111.2(3)
N11 C108 C100 118.5(3)
N12 C108 C100 130.2(3)
C109 C114 C113 116.6(4)
C34 C35 C36 120.5(4)
N10 C86 C85 106.3(3)
C87 C86 N10 131.6(4)
C87 C86 C85 122.1(4)
C80 C81 C63 121.5(4)
C3 C2 C22 108.1(4)
C3 C2 C1 109.6(3)
C23 C2 C3 112.7(3)
C23 C2 C22 108.4(4)
C23 C2 C1 108.4(4)
C1 C2 C22 109.6(4)
C53 C54 C49 118.4(4)
C60 C59 C58 121.6(3)
C112 C111 C110 116.6(4)
C114 C113 C112 122.1(4)
C77 C76 C73 108.3(4)
C79 C76 C73 112.1(3)
C79 C76 C77 109.8(4)
C79 C76 C78 108.7(4)
C78 C76 C73 108.5(3)
C78 C76 C77 109.3(4)
C89 C90 C85 116.7(4)
C105 C104 C102 112.0(3)
C105 C104 C107 108.6(4)
C105 C104 C106 108.8(4)
C107 C104 C102 109.7(3)
C106 C104 C102 108.3(4)
C106 C104 C107 109.4(4)
C57 C58 C59 122.1(4)
C88 C87 C86 116.6(4)
C33 C34 C35 119.4(4)
C117 C116 C115 118.5(4)
N7 C84 N8 126.6(4)
C94 C93 C92 120.4(5)
C52 C53 C54 120.4(4)
C34 C33 C32 121.3(4)
C111 C112 C113 121.8(4)
C53 C52 C51 120.5(4)
C91 C96 C95 120.3(5)
C50 C51 C52 120.2(4)
C90 C89 C88 121.6(4)
C119 C118 C117 120.5(5)
C87 C88 C89 121.9(4)
C115 C120 C119 119.8(4)
C93 C94 C95 121.4(5)
C96 C95 C94 118.3(5)
C118 C117 C116 120.6(4)
C118 C119 C120 119.7(5)
C13 C16 C18 110.7(5)
C13 C16 C17A 109.4(4)
C13 C16 C17 114.8(4)
C13 C16 C19 108.1(5)
C13 C16 C18A 112.7(5)
C18 C16 C17 107.9(7)
C18 C16 C19 109.4(6)
C19A C16 C13 108.7(4)
C19A C16 C17A 109.3(6)
C19A C16 C18A 110.9(5)
C17 C16 C19 105.7(7)
C18A C16 C17A 105.8(5)

loop_
_geom_bond_atom_site_label_1
_geom_bond_atom_site_label_2
_geom_bond_distance
Ir1 Cl1 2.4581(8)
Ir1 N5 2.059(3)
Ir1 N3 2.049(3)
Ir1 N2 2.152(3)
Ir1 C11 2.011(3)
Ir1 C39 1.946(3)
Ir2 Cl2 2.4834(10)
Ir2 N8 2.165(3)
Ir2 N9 2.056(3)
Ir2 N11 2.061(3)
Ir2 C71 2.025(3)
Ir2 C99 1.944(3)
N5 C55 1.377(4)
N5 C41 1.344(4)
N3 C25 1.383(4)
N3 C37 1.342(4)
N2 C9 1.366(4)
N2 C24 1.342(4)
N6 C41 1.354(5)
N6 C56 1.390(4)
N6 C49 1.435(4)
N8 C69 1.351(5)
N8 C84 1.351(5)
N4 C31 1.439(4)
N4 C26 1.382(4)
N4 C37 1.373(5)
N1 C7 1.356(4)
N1 C24 1.316(5)
N9 C97 1.340(5)
N9 C85 1.383(5)
N11 C109 1.397(5)
N11 C108 1.340(5)
N10 C97 1.364(5)
N10 C91 1.427(5)
N10 C86 1.395(5)
N12 C110 1.397(5)
N12 C115 1.438(5)
N12 C108 1.366(5)
C71 C70 1.421(5)
C71 C72 1.393(5)
C40 C41 1.467(5)
C40 C42 1.396(5)
C40 C39 1.399(5)
N7 C67 1.354(5)
N7 C84 1.313(5)
C55 C56 1.402(5)
C55 C60 1.395(5)
C11 C12 1.408(4)
C11 C10 1.404(5)
C31 C32 1.380(5)
C31 C36 1.385(5)
C12 C13 1.401(4)
C69 C68 1.391(5)
C69 C70 1.460(5)
C42 C43 1.409(5)
C56 C57 1.395(5)
C26 C25 1.397(5)
C26 C27 1.395(5)
C25 C30 1.395(5)
C75 C70 1.382(5)
C75 C74 1.387(5)
C68 C67 1.387(5)
C8 C7 1.395(5)
C8 C9 1.378(5)
C7 C6 1.471(5)
C43 C44 1.400(5)
C43 C45 1.543(5)
C39 C38 1.406(5)
C9 C10 1.463(4)
C10 C15 1.406(4)
C99 C98 1.405(5)
C99 C100 1.401(5)
C44 C38 1.397(5)
C6 C5 1.393(5)
C6 C20 1.399(5)
C27 C28 1.384(5)
C30 C29 1.387(5)
C73 C72 1.401(5)
C73 C74 1.402(5)
C73 C76 1.541(5)
C98 C97 1.458(5)
C98 C103 1.391(5)
C28 C29 1.402(6)
C4 C3 1.397(5)
C4 C5 1.385(5)
C49 C50 1.376(5)
C49 C54 1.389(5)
C38 C37 1.458(5)
C66 C65 1.389(5)
C66 C67 1.480(5)
C66 C80 1.398(6)
C110 C109 1.399(6)
C110 C111 1.396(6)
C3 C21 1.393(5)
C3 C2 1.525(5)
C57 C58 1.378(6)
C65 C64 1.395(5)
C32 C33 1.386(6)
C60 C59 1.383(6)
C62 C63 1.530(5)
C62 C83 1.530(6)
C62 C82 1.548(5)
C62 C61 1.527(6)
C21 C20 1.387(5)
C45 C46 1.608(12)
C45 C48 1.467(11)
C45 C47 1.555(10)
C45 C46A 1.424(18)
C45 C47A 1.508(13)
C45 C48A 1.605(14)
C63 C64 1.392(6)
C63 C81 1.403(5)
C13 C14 1.395(5)
C13 C16 1.525(5)
C109 C114 1.380(5)
C102 C101 1.395(6)
C102 C103 1.401(5)
C102 C104 1.541(5)
C80 C81 1.372(5)
C23 C2 1.523(5)
C101 C100 1.397(5)
C50 C51 1.380(5)
C15 C14 1.378(5)
C91 C92 1.389(6)
C91 C96 1.378(7)
C100 C108 1.449(5)
C36 C35 1.386(6)
C85 C86 1.398(6)
C85 C90 1.393(5)
C115 C116 1.386(6)
C115 C120 1.373(6)
C92 C93 1.387(6)
C114 C113 1.385(6)
C35 C34 1.385(6)
C86 C87 1.389(6)
C2 C22 1.537(6)
C2 C1 1.526(7)
C54 C53 1.383(6)
C59 C58 1.395(6)
C111 C112 1.360(7)
C113 C112 1.393(7)
C76 C77 1.539(7)
C76 C79 1.533(7)
C76 C78 1.534(6)
C90 C89 1.390(7)
C104 C105 1.524(6)
C104 C107 1.532(7)
C104 C106 1.528(6)
C87 C88 1.380(6)
C34 C33 1.369(7)
C116 C117 1.385(7)
C93 C94 1.356(8)
C53 C52 1.373(7)
C52 C51 1.381(7)
C96 C95 1.390(7)
C89 C88 1.399(8)
C118 C117 1.376(8)
C118 C119 1.367(7)
C120 C119 1.386(7)
C94 C95 1.393(8)
C16 C18 1.532(7)
C16 C19A 1.523(7)
C16 C17A 1.550(6)
C16 C17 1.540(7)
C16 C19 1.540(7)
C16 C18A 1.533(6)

loop_
_exptl_oxdiff_crystal_face_indexfrac_h
_exptl_oxdiff_crystal_face_indexfrac_k
_exptl_oxdiff_crystal_face_indexfrac_l
_exptl_oxdiff_crystal_face_x
_exptl_oxdiff_crystal_face_y
_exptl_oxdiff_crystal_face_z
0.0005 11.0002 -0.9975 -0.1319 -0.4140 0.8928
-1.0005 -11.0003 1.9977 0.1362 0.5591 -0.8410
-7.9999 1.9996 4.0015 0.1862 0.8227 0.5803
5.9997 -6.9998 -2.0024 -0.0967 -0.3757 -0.8821
-0.0004 -11.0000 -7.0025 0.5000 -0.1359 -0.8854
6.9996 -6.0000 6.9977 -0.5773 0.1352 -0.8621
-6.9998 0.0001 -10.9991 0.8584 -0.2218 0.3794
-10.0001 -5.0004 -2.9998 0.7221 0.7139 0.1247
1.0003 8.9999 10.0019 -0.6561 0.3285 0.6677
4.9997 -4.0002 9.9984 -0.6471 0.4313 -0.5973
10.0001 5.0003 3.9998 -0.7682 -0.6452 -0.1257
2.0004 7.0004 -6.9987 0.1082 -0.8535 0.4686
0.9999 0.9997 13.0001 -0.6647 0.7858 0.0163
-0.9999 -0.9997 -13.0001 0.6647 -0.7858 -0.0163

loop_
_smtbx_masks_void_nr
_smtbx_masks_void_average_x
_smtbx_masks_void_average_y
_smtbx_masks_void_average_z
_smtbx_masks_void_volume
_smtbx_masks_void_count_electrons
1 0.113 0.613 1.000 437.2 31.2
2 0.162 0.490 0.426 7.3 0.0
3 0.456 0.505 0.926 9.7 0.0
4 0.544 0.495 0.074 9.7 0.0
5 0.837 0.510 0.574 7.3 0.0
